data_7061102
loop_
_publ_author_name
'Leitner, Zden\<ek'
'C\'isa\<rov\'a, Ivana'
'\<St\<epni\<cka, Petr'

_publ_section_title
;
 Coordination behaviour of a hybrid phosphinoguanidine ligand
;
_journal_issue 3
_journal_name_full 'New Journal of Chemistry'
_journal_page_first 1060
_journal_page_last 1071
_journal_paper_doi 10.1039/D1NJ05237C
_journal_volume 46
_journal_year 2022
_chemical_formula_moiety 'C25 H31 Cl3 N3 P Pd, C2 H3 N'
_chemical_formula_sum 'C27 H34 Cl3 N4 P Pd'
_chemical_formula_weight 658.30
_space_group_crystal_system triclinic
_space_group_IT_number 2
_space_group_name_Hall '-P 1'
_space_group_name_H-M_alt 'P -1'
_atom_sites_solution_hydrogens mixed
_atom_sites_solution_primary direct
_atom_sites_solution_secondary difmap
_audit_creation_method SHELXL-2017/1
_audit_update_record
;
2021-11-01 deposited with the CCDC.	2021-12-02 downloaded from the CCDC.
;
_cell_angle_alpha 91.6990(10)
_cell_angle_beta 97.4750(10)
_cell_angle_gamma 110.8480(10)
_cell_formula_units_Z 2
_cell_length_a 9.3439(4)
_cell_length_b 10.3772(4)
_cell_length_c 16.5278(7)
_cell_measurement_reflns_used 9147
_cell_measurement_temperature 120(2)
_cell_measurement_theta_max 27.49
_cell_measurement_theta_min 2.36
_cell_volume 1479.94(11)
_computing_cell_refinement 'SAINT V8.40B (Bruker Nano, Inc., 2019)'
_computing_data_collection 'Bruker Instrument Service vV6.2.14'
_computing_data_reduction 'SAINT V8.40B (Bruker Nano, Inc., 2019)'
_computing_molecular_graphics 'PLATON (Spek, 2017)'
_computing_publication_material 'PLATON (Spek, 2017)'
_computing_structure_refinement 'SHELXL-2017 (Sheldrick, 2017)'
_computing_structure_solution 'SHELXT 2018 (Sheldrick, 2018)'
_diffrn_ambient_temperature 120(2)
_diffrn_measured_fraction_theta_full 0.998
_diffrn_measured_fraction_theta_max 0.998
_diffrn_measurement_device_type 'Bruker D8 VENTURE Kappa Duo'
_diffrn_measurement_method '\f and \w scans'
_diffrn_radiation_monochromator 'Quazar Mo multilayer optic'
_diffrn_radiation_source 'I\mS micro-focus sealed tube'
_diffrn_radiation_type MoK\a
_diffrn_radiation_wavelength 0.71073
_diffrn_reflns_av_R_equivalents 0.0178
_diffrn_reflns_av_unetI/netI 0.0089
_diffrn_reflns_Laue_measured_fraction_full 0.998
_diffrn_reflns_Laue_measured_fraction_max 0.998
_diffrn_reflns_limit_h_max 12
_diffrn_reflns_limit_h_min -12
_diffrn_reflns_limit_k_max 13
_diffrn_reflns_limit_k_min -13
_diffrn_reflns_limit_l_max 21
_diffrn_reflns_limit_l_min -21
_diffrn_reflns_number 73450
_diffrn_reflns_point_group_measured_fraction_full 0.998
_diffrn_reflns_point_group_measured_fraction_max 0.998
_diffrn_reflns_theta_full 25.242
_diffrn_reflns_theta_max 27.492
_diffrn_reflns_theta_min 2.359
_exptl_absorpt_coefficient_mu 0.975
_exptl_absorpt_correction_T_max 0.94
_exptl_absorpt_correction_T_min 0.87
_exptl_absorpt_correction_type multi-scan
_exptl_absorpt_process_details 'SADABS-2016/2 - Bruker AXS'
_exptl_crystal_colour orange
_exptl_crystal_density_diffrn 1.477
_exptl_crystal_description prism
_exptl_crystal_F_000 672
_exptl_crystal_size_max 0.35
_exptl_crystal_size_mid 0.16
_exptl_crystal_size_min 0.07
_refine_diff_density_max 0.370
_refine_diff_density_min -0.413
_refine_diff_density_rms 0.045
_refine_ls_extinction_method none
_refine_ls_goodness_of_fit_ref 1.073
_refine_ls_hydrogen_treatment constr
_refine_ls_matrix_type full
_refine_ls_number_parameters 333
_refine_ls_number_reflns 6778
_refine_ls_number_restraints 0
_refine_ls_restrained_S_all 1.073
_refine_ls_R_factor_all 0.0158
_refine_ls_R_factor_gt 0.0156
_refine_ls_shift/su_max 0.001
_refine_ls_shift/su_mean 0.000
_refine_ls_structure_factor_coef Fsqd
_refine_ls_weighting_details 'w=1/[\s^2^(Fo^2^)+(0.0158P)^2^+0.8818P] where P=(Fo^2^+2Fc^2^)/3'
_refine_ls_weighting_scheme calc
_refine_ls_wR_factor_gt 0.0404
_refine_ls_wR_factor_ref 0.0405
_reflns_Friedel_coverage 0.000
_reflns_number_gt 6694
_reflns_number_total 6778
_reflns_threshold_expression 'I > 2\s(I)'
_cod_data_source_file d1nj05237c2.cif
_cod_data_source_block zl69c
_cod_depositor_comments 'Adding full bibliography for 7061094--7061104.cif.'
_cod_database_code 7061102
_shelx_shelxl_version_number 2017/1
_shelx_space_group_comment
;
The symmetry employed for this shelxl refinement is uniquely defined
by the following loop, which should always be used as a source of
symmetry information in preference to the above space-group names.
They are only intended as comments.
;
_shelx_estimated_absorpt_t_min 0.727
_shelx_estimated_absorpt_t_max 0.935

loop_
_space_group_symop_operation_xyz
'x, y, z'
'-x, -y, -z'

loop_
_atom_site_label
_atom_site_type_symbol
_atom_site_fract_x
_atom_site_fract_y
_atom_site_fract_z
_atom_site_U_iso_or_equiv
_atom_site_adp_type
_atom_site_occupancy
_atom_site_site_symmetry_order
_atom_site_calc_flag
_atom_site_refinement_flags_posn
_atom_site_refinement_flags_adp
_atom_site_refinement_flags_occupancy
_atom_site_disorder_assembly
_atom_site_disorder_group
Pd1 Pd 0.38431(2) 0.86351(2) 0.22776(2) 0.01109(3) Uani 1 1 d . . . . .
Cl1 Cl 0.28761(3) 0.98375(3) 0.31653(2) 0.01848(6) Uani 1 1 d . . . . .
Cl2 Cl 0.15729(3) 0.67330(3) 0.21290(2) 0.01679(6) Uani 1 1 d . . . . .
Cl3 Cl 0.60805(3) 1.05447(3) 0.22934(2) 0.01894(6) Uani 1 1 d . . . . .
P1 P 0.46328(3) 0.73161(3) 0.14836(2) 0.01117(6) Uani 1 1 d . . . . .
N1 N 0.76115(11) 0.83765(10) 0.26789(6) 0.01380(18) Uani 1 1 d . . . . .
H1N H 0.720617 0.891099 0.278275 0.018(4) Uiso 1 1 d R . . . .
N2 N 0.74318(12) 0.77384(11) 0.39965(6) 0.01653(19) Uani 1 1 d . . . . .
H2N H 0.780175 0.745909 0.438996 0.022(4) Uiso 1 1 d R . . . .
N3 N 0.87153(12) 0.68135(11) 0.31741(6) 0.0172(2) Uani 1 1 d . . . . .
H3N H 0.919101 0.692646 0.277474 0.025(4) Uiso 1 1 d R . . . .
C1 C 0.79438(13) 0.76451(12) 0.32893(7) 0.0140(2) Uani 1 1 d . . . . .
C2 C 0.78728(13) 0.83065(11) 0.18491(7) 0.0132(2) Uani 1 1 d . . . . .
C3 C 0.65948(13) 0.79679(11) 0.12217(7) 0.0132(2) Uani 1 1 d . . . . .
C4 C 0.68622(14) 0.80073(12) 0.04104(7) 0.0173(2) Uani 1 1 d . . . . .
H4 H 0.601620 0.780925 -0.002001 0.021 Uiso 1 1 calc R U . . .
C5 C 0.83572(15) 0.83341(13) 0.02246(8) 0.0204(2) Uani 1 1 d . . . . .
H5 H 0.852510 0.834927 -0.033027 0.025 Uiso 1 1 calc R U . . .
C6 C 0.95986(14) 0.86369(13) 0.08487(8) 0.0204(2) Uani 1 1 d . . . . .
H6 H 1.061414 0.883769 0.072089 0.025 Uiso 1 1 calc R U . . .
C7 C 0.93620(13) 0.86478(12) 0.16629(8) 0.0169(2) Uani 1 1 d . . . . .
H7 H 1.021911 0.888859 0.209019 0.020 Uiso 1 1 calc R U . . .
C8 C 0.33708(13) 0.69162(12) 0.05071(7) 0.0143(2) Uani 1 1 d . . . . .
C9 C 0.31884(14) 0.80316(13) 0.01092(7) 0.0192(2) Uani 1 1 d . . . . .
H9 H 0.376508 0.895167 0.033608 0.023 Uiso 1 1 calc R U . . .
C10 C 0.21660(16) 0.77972(15) -0.06169(8) 0.0238(3) Uani 1 1 d . . . . .
H10 H 0.204837 0.855535 -0.088872 0.029 Uiso 1 1 calc R U . . .
C11 C 0.13185(16) 0.64531(16) -0.09431(8) 0.0261(3) Uani 1 1 d . . . . .
H11 H 0.061687 0.629214 -0.143857 0.031 Uiso 1 1 calc R U . . .
C12 C 0.14883(16) 0.53428(14) -0.05512(8) 0.0247(3) Uani 1 1 d . . . . .
H12 H 0.090498 0.442454 -0.077896 0.030 Uiso 1 1 calc R U . . .
C13 C 0.25115(14) 0.55705(13) 0.01753(7) 0.0187(2) Uani 1 1 d . . . . .
H13 H 0.262358 0.480828 0.044473 0.022 Uiso 1 1 calc R U . . .
C14 C 0.46190(12) 0.57165(11) 0.19061(7) 0.0133(2) Uani 1 1 d . . . . .
C15 C 0.50773(14) 0.47934(13) 0.14666(8) 0.0183(2) Uani 1 1 d . . . . .
H15 H 0.535262 0.498572 0.093768 0.022 Uiso 1 1 calc R U . . .
C16 C 0.51304(15) 0.35966(13) 0.18024(8) 0.0218(2) Uani 1 1 d . . . . .
H16 H 0.540566 0.295613 0.149454 0.026 Uiso 1 1 calc R U . . .
C17 C 0.47825(15) 0.33341(13) 0.25862(9) 0.0225(3) Uani 1 1 d . . . . .
H17 H 0.481591 0.251358 0.281394 0.027 Uiso 1 1 calc R U . . .
C18 C 0.43863(14) 0.42714(13) 0.30363(8) 0.0208(2) Uani 1 1 d . . . . .
H18 H 0.418689 0.410860 0.358050 0.025 Uiso 1 1 calc R U . . .
C19 C 0.42790(13) 0.54495(12) 0.26949(7) 0.0158(2) Uani 1 1 d . . . . .
H19 H 0.397381 0.607262 0.299973 0.019 Uiso 1 1 calc R U . . .
C20 C 0.63636(14) 0.84481(13) 0.41449(7) 0.0184(2) Uani 1 1 d . . . . .
H20 H 0.570497 0.842601 0.361302 0.022 Uiso 1 1 calc R U . . .
C21 C 0.53055(16) 0.76615(15) 0.47372(8) 0.0255(3) Uani 1 1 d . . . . .
H21A H 0.483195 0.668063 0.453977 0.038 Uiso 1 1 calc R U . . .
H21B H 0.449157 0.804121 0.477190 0.038 Uiso 1 1 calc R U . . .
H21C H 0.591336 0.775716 0.528040 0.038 Uiso 1 1 calc R U . . .
C22 C 0.72398(19) 0.99514(15) 0.44607(9) 0.0316(3) Uani 1 1 d . . . . .
H22A H 0.784335 0.999565 0.499901 0.047 Uiso 1 1 calc R U . . .
H22B H 0.650170 1.041425 0.450873 0.047 Uiso 1 1 calc R U . . .
H22C H 0.793967 1.041423 0.407798 0.047 Uiso 1 1 calc R U . . .
C23 C 0.90482(14) 0.58997(12) 0.37773(7) 0.0167(2) Uani 1 1 d . . . . .
H23 H 0.825443 0.568777 0.415471 0.020 Uiso 1 1 calc R U . . .
C24 C 0.89177(15) 0.45521(13) 0.33290(8) 0.0214(2) Uani 1 1 d . . . . .
H24A H 0.791226 0.416114 0.297545 0.032 Uiso 1 1 calc R U . . .
H24B H 0.900679 0.389515 0.372842 0.032 Uiso 1 1 calc R U . . .
H24C H 0.974982 0.473181 0.299419 0.032 Uiso 1 1 calc R U . . .
C25 C 1.06440(15) 0.66172(14) 0.42824(8) 0.0232(3) Uani 1 1 d . . . . .
H25A H 1.142986 0.687674 0.391713 0.035 Uiso 1 1 calc R U . . .
H25B H 1.086266 0.598649 0.466708 0.035 Uiso 1 1 calc R U . . .
H25C H 1.066545 0.744960 0.458771 0.035 Uiso 1 1 calc R U . . .
N1S N 0.86269(16) 0.72974(17) 0.56962(8) 0.0389(3) Uani 1 1 d . . . . .
C1S C 0.89813(15) 0.75995(15) 0.63789(9) 0.0258(3) Uani 1 1 d . . . . .
C2S C 0.94177(17) 0.79685(15) 0.72561(9) 0.0293(3) Uani 1 1 d . . . . .
H2S1 H 0.897973 0.864855 0.741843 0.044 Uiso 1 1 calc R U . . .
H2S2 H 1.054929 0.836661 0.739019 0.044 Uiso 1 1 calc R U . . .
H2S3 H 0.901819 0.713899 0.755040 0.044 Uiso 1 1 calc R U . . .

loop_
_atom_site_aniso_label
_atom_site_aniso_U_11
_atom_site_aniso_U_22
_atom_site_aniso_U_33
_atom_site_aniso_U_23
_atom_site_aniso_U_13
_atom_site_aniso_U_12
Pd1 0.01090(4) 0.01140(4) 0.01255(5) 0.00059(3) 0.00260(3) 0.00570(3)
Cl1 0.01887(13) 0.01818(13) 0.02069(13) -0.00320(10) 0.00570(10) 0.00895(11)
Cl2 0.01159(12) 0.01731(13) 0.02077(13) -0.00199(10) 0.00387(10) 0.00419(10)
Cl3 0.01592(13) 0.01139(12) 0.03135(15) 0.00338(10) 0.00705(11) 0.00584(10)
P1 0.01150(12) 0.01177(12) 0.01154(12) 0.00106(10) 0.00275(10) 0.00544(10)
N1 0.0160(4) 0.0152(4) 0.0139(4) 0.0003(3) 0.0031(4) 0.0099(4)
N2 0.0188(5) 0.0222(5) 0.0133(4) 0.0018(4) 0.0027(4) 0.0131(4)
N3 0.0207(5) 0.0210(5) 0.0164(5) 0.0061(4) 0.0075(4) 0.0137(4)
C1 0.0124(5) 0.0143(5) 0.0153(5) 0.0000(4) 0.0014(4) 0.0051(4)
C2 0.0158(5) 0.0116(5) 0.0144(5) 0.0018(4) 0.0043(4) 0.0069(4)
C3 0.0138(5) 0.0124(5) 0.0155(5) 0.0019(4) 0.0050(4) 0.0064(4)
C4 0.0192(6) 0.0192(6) 0.0150(5) 0.0021(4) 0.0046(4) 0.0080(5)
C5 0.0238(6) 0.0226(6) 0.0187(6) 0.0051(5) 0.0112(5) 0.0099(5)
C6 0.0170(6) 0.0212(6) 0.0269(6) 0.0060(5) 0.0113(5) 0.0084(5)
C7 0.0140(5) 0.0157(5) 0.0223(6) 0.0027(4) 0.0037(4) 0.0066(4)
C8 0.0130(5) 0.0193(5) 0.0121(5) 0.0009(4) 0.0032(4) 0.0072(4)
C9 0.0209(6) 0.0209(6) 0.0177(5) 0.0038(4) 0.0040(5) 0.0093(5)
C10 0.0273(7) 0.0326(7) 0.0174(6) 0.0084(5) 0.0046(5) 0.0171(6)
C11 0.0258(7) 0.0400(8) 0.0147(6) -0.0004(5) -0.0022(5) 0.0165(6)
C12 0.0238(6) 0.0271(7) 0.0203(6) -0.0059(5) -0.0029(5) 0.0087(5)
C13 0.0193(6) 0.0193(6) 0.0183(6) -0.0005(4) 0.0014(4) 0.0086(5)
C14 0.0115(5) 0.0122(5) 0.0162(5) 0.0017(4) 0.0015(4) 0.0047(4)
C15 0.0193(6) 0.0195(6) 0.0191(6) 0.0003(4) 0.0035(4) 0.0105(5)
C16 0.0219(6) 0.0165(6) 0.0296(7) -0.0016(5) 0.0013(5) 0.0112(5)
C17 0.0195(6) 0.0141(5) 0.0341(7) 0.0067(5) 0.0022(5) 0.0067(5)
C18 0.0201(6) 0.0198(6) 0.0235(6) 0.0085(5) 0.0062(5) 0.0068(5)
C19 0.0152(5) 0.0151(5) 0.0179(5) 0.0022(4) 0.0044(4) 0.0056(4)
C20 0.0205(6) 0.0230(6) 0.0167(5) -0.0004(4) 0.0048(4) 0.0135(5)
C21 0.0237(6) 0.0351(7) 0.0223(6) 0.0032(5) 0.0095(5) 0.0142(6)
C22 0.0447(9) 0.0234(7) 0.0292(7) -0.0041(5) 0.0109(6) 0.0141(6)
C23 0.0190(5) 0.0185(5) 0.0169(5) 0.0056(4) 0.0048(4) 0.0109(5)
C24 0.0236(6) 0.0177(6) 0.0247(6) 0.0027(5) 0.0030(5) 0.0100(5)
C25 0.0237(6) 0.0264(6) 0.0190(6) 0.0021(5) 0.0003(5) 0.0096(5)
N1S 0.0357(7) 0.0683(10) 0.0248(6) 0.0130(6) 0.0084(5) 0.0316(7)
C1S 0.0213(6) 0.0335(7) 0.0292(7) 0.0108(6) 0.0066(5) 0.0163(6)
C2S 0.0284(7) 0.0308(7) 0.0295(7) -0.0035(6) -0.0030(6) 0.0147(6)

loop_
_atom_type_symbol
_atom_type_description
_atom_type_scat_dispersion_real
_atom_type_scat_dispersion_imag
_atom_type_scat_source
C C 0.0033 0.0016 'International Tables Vol C Tables 4.2.6.8 and 6.1.1.4'
H H 0.0000 0.0000 'International Tables Vol C Tables 4.2.6.8 and 6.1.1.4'
Cl Cl 0.1484 0.1585 'International Tables Vol C Tables 4.2.6.8 and 6.1.1.4'
N N 0.0061 0.0033 'International Tables Vol C Tables 4.2.6.8 and 6.1.1.4'
P P 0.1023 0.0942 'International Tables Vol C Tables 4.2.6.8 and 6.1.1.4'
Pd Pd -0.9988 1.0072 'International Tables Vol C Tables 4.2.6.8 and 6.1.1.4'

loop_
_geom_angle_atom_site_label_1
_geom_angle_atom_site_label_2
_geom_angle_atom_site_label_3
_geom_angle
_geom_angle_site_symmetry_1
_geom_angle_site_symmetry_3
_geom_angle_publ_flag
P1 Pd1 Cl2 84.227(10) . . ?
P1 Pd1 Cl3 93.034(11) . . ?
Cl2 Pd1 Cl3 174.574(11) . . ?
P1 Pd1 Cl1 174.720(11) . . ?
Cl2 Pd1 Cl1 91.353(10) . . ?
Cl3 Pd1 Cl1 91.604(11) . . ?
C8 P1 C14 109.30(5) . . ?
C8 P1 C3 104.74(5) . . ?
C14 P1 C3 99.79(5) . . ?
C8 P1 Pd1 107.55(4) . . ?
C14 P1 Pd1 114.28(4) . . ?
C3 P1 Pd1 120.44(4) . . ?
C1 N1 C2 127.89(9) . . ?
C1 N1 H1N 117.5 . . ?
C2 N1 H1N 114.6 . . ?
C1 N2 C20 125.31(10) . . ?
C1 N2 H2N 117.8 . . ?
C20 N2 H2N 116.5 . . ?
C1 N3 C23 125.03(10) . . ?
C1 N3 H3N 117.4 . . ?
C23 N3 H3N 116.5 . . ?
N3 C1 N2 121.03(10) . . ?
N3 C1 N1 120.51(10) . . ?
N2 C1 N1 118.42(10) . . ?
C7 C2 C3 120.63(10) . . ?
C7 C2 N1 120.76(10) . . ?
C3 C2 N1 118.49(10) . . ?
C4 C3 C2 118.57(10) . . ?
C4 C3 P1 121.69(9) . . ?
C2 C3 P1 119.41(8) . . ?
C5 C4 C3 120.68(11) . . ?
C5 C4 H4 119.7 . . ?
C3 C4 H4 119.7 . . ?
C6 C5 C4 120.02(11) . . ?
C6 C5 H5 120.0 . . ?
C4 C5 H5 120.0 . . ?
C5 C6 C7 120.17(11) . . ?
C5 C6 H6 119.9 . . ?
C7 C6 H6 119.9 . . ?
C2 C7 C6 119.88(11) . . ?
C2 C7 H7 120.1 . . ?
C6 C7 H7 120.1 . . ?
C13 C8 C9 119.60(11) . . ?
C13 C8 P1 123.18(9) . . ?
C9 C8 P1 117.05(9) . . ?
C10 C9 C8 120.18(12) . . ?
C10 C9 H9 119.9 . . ?
C8 C9 H9 119.9 . . ?
C11 C10 C9 119.75(12) . . ?
C11 C10 H10 120.1 . . ?
C9 C10 H10 120.1 . . ?
C12 C11 C10 120.42(12) . . ?
C12 C11 H11 119.8 . . ?
C10 C11 H11 119.8 . . ?
C11 C12 C13 120.11(12) . . ?
C11 C12 H12 119.9 . . ?
C13 C12 H12 119.9 . . ?
C12 C13 C8 119.93(12) . . ?
C12 C13 H13 120.0 . . ?
C8 C13 H13 120.0 . . ?
C19 C14 C15 119.30(10) . . ?
C19 C14 P1 120.53(9) . . ?
C15 C14 P1 119.96(9) . . ?
C16 C15 C14 120.14(11) . . ?
C16 C15 H15 119.9 . . ?
C14 C15 H15 119.9 . . ?
C17 C16 C15 120.20(11) . . ?
C17 C16 H16 119.9 . . ?
C15 C16 H16 119.9 . . ?
C18 C17 C16 119.88(11) . . ?
C18 C17 H17 120.1 . . ?
C16 C17 H17 120.1 . . ?
C17 C18 C19 120.33(12) . . ?
C17 C18 H18 119.8 . . ?
C19 C18 H18 119.8 . . ?
C18 C19 C14 120.07(11) . . ?
C18 C19 H19 120.0 . . ?
C14 C19 H19 120.0 . . ?
N2 C20 C22 111.42(11) . . ?
N2 C20 C21 109.15(10) . . ?
C22 C20 C21 111.65(11) . . ?
N2 C20 H20 108.2 . . ?
C22 C20 H20 108.2 . . ?
C21 C20 H20 108.2 . . ?
C20 C21 H21A 109.5 . . ?
C20 C21 H21B 109.5 . . ?
H21A C21 H21B 109.5 . . ?
C20 C21 H21C 109.5 . . ?
H21A C21 H21C 109.5 . . ?
H21B C21 H21C 109.5 . . ?
C20 C22 H22A 109.5 . . ?
C20 C22 H22B 109.5 . . ?
H22A C22 H22B 109.5 . . ?
C20 C22 H22C 109.5 . . ?
H22A C22 H22C 109.5 . . ?
H22B C22 H22C 109.5 . . ?
N3 C23 C24 108.98(10) . . ?
N3 C23 C25 110.44(10) . . ?
C24 C23 C25 111.75(10) . . ?
N3 C23 H23 108.5 . . ?
C24 C23 H23 108.5 . . ?
C25 C23 H23 108.5 . . ?
C23 C24 H24A 109.5 . . ?
C23 C24 H24B 109.5 . . ?
H24A C24 H24B 109.5 . . ?
C23 C24 H24C 109.5 . . ?
H24A C24 H24C 109.5 . . ?
H24B C24 H24C 109.5 . . ?
C23 C25 H25A 109.5 . . ?
C23 C25 H25B 109.5 . . ?
H25A C25 H25B 109.5 . . ?
C23 C25 H25C 109.5 . . ?
H25A C25 H25C 109.5 . . ?
H25B C25 H25C 109.5 . . ?
N1S C1S C2S 179.17(18) . . ?
C1S C2S H2S1 109.5 . . ?
C1S C2S H2S2 109.5 . . ?
H2S1 C2S H2S2 109.5 . . ?
C1S C2S H2S3 109.5 . . ?
H2S1 C2S H2S3 109.5 . . ?
H2S2 C2S H2S3 109.5 . . ?

loop_
_geom_bond_atom_site_label_1
_geom_bond_atom_site_label_2
_geom_bond_distance
_geom_bond_site_symmetry_2
_geom_bond_publ_flag
Pd1 P1 2.2371(3) . ?
Pd1 Cl2 2.3047(3) . ?
Pd1 Cl3 2.3092(3) . ?
Pd1 Cl1 2.3589(3) . ?
P1 C8 1.8122(12) . ?
P1 C14 1.8162(11) . ?
P1 C3 1.8295(11) . ?
N1 C1 1.3498(14) . ?
N1 C2 1.4282(14) . ?
N1 H1N 0.8008 . ?
N2 C1 1.3327(15) . ?
N2 C20 1.4748(14) . ?
N2 H2N 0.8065 . ?
N3 C1 1.3301(15) . ?
N3 C23 1.4748(14) . ?
N3 H3N 0.8312 . ?
C2 C7 1.3869(16) . ?
C2 C3 1.4079(16) . ?
C3 C4 1.3947(15) . ?
C4 C5 1.3933(17) . ?
C4 H4 0.9500 . ?
C5 C6 1.3850(18) . ?
C5 H5 0.9500 . ?
C6 C7 1.3921(17) . ?
C6 H6 0.9500 . ?
C7 H7 0.9500 . ?
C8 C13 1.3920(16) . ?
C8 C9 1.3992(16) . ?
C9 C10 1.3896(17) . ?
C9 H9 0.9500 . ?
C10 C11 1.386(2) . ?
C10 H10 0.9500 . ?
C11 C12 1.386(2) . ?
C11 H11 0.9500 . ?
C12 C13 1.3912(17) . ?
C12 H12 0.9500 . ?
C13 H13 0.9500 . ?
C14 C19 1.3943(16) . ?
C14 C15 1.4002(16) . ?
C15 C16 1.3894(17) . ?
C15 H15 0.9500 . ?
C16 C17 1.3876(19) . ?
C16 H16 0.9500 . ?
C17 C18 1.3862(18) . ?
C17 H17 0.9500 . ?
C18 C19 1.3915(16) . ?
C18 H18 0.9500 . ?
C19 H19 0.9500 . ?
C20 C22 1.5192(18) . ?
C20 C21 1.5254(17) . ?
C20 H20 1.0000 . ?
C21 H21A 0.9800 . ?
C21 H21B 0.9800 . ?
C21 H21C 0.9800 . ?
C22 H22A 0.9800 . ?
C22 H22B 0.9800 . ?
C22 H22C 0.9800 . ?
C23 C24 1.5209(16) . ?
C23 C25 1.5244(17) . ?
C23 H23 1.0000 . ?
C24 H24A 0.9800 . ?
C24 H24B 0.9800 . ?
C24 H24C 0.9800 . ?
C25 H25A 0.9800 . ?
C25 H25B 0.9800 . ?
C25 H25C 0.9800 . ?
N1S C1S 1.135(2) . ?
C1S C2S 1.455(2) . ?
C2S H2S1 0.9800 . ?
C2S H2S2 0.9800 . ?
C2S H2S3 0.9800 . ?
